data_2216628
loop_
_publ_author_name
'Awaleh, Mohamed Osman'
'Badia, Antonnella'
'Brisse, Fran\,cois'

_publ_section_title
;Poly[[bis[\m~2~-1,3-bis(phenylsulfanyl)propane-\k^2^<i>S</i>:<i>S</i>']silver(I)]
 hexafluoridoantimonate diethyl ether hemisolvate]
;
_journal_coeditor_code LH2544
_journal_issue 12
_journal_name_full 'Acta Crystallographica Section E'
_journal_page_first m3013
_journal_page_last m3014
_journal_paper_doi 10.1107/S1600536807056371
_journal_volume 63
_journal_year 2007
_chemical_formula_iupac '[Ag (C15 H16 S2)2] Sb F6, 0.5C4 H10 O'
_chemical_formula_moiety 'C32 H37 Ag F6 O0.5 S4 Sb'
_chemical_formula_sum 'C32 H37 Ag F6 O0.5 S4 Sb'
_chemical_formula_weight 901.52
_chemical_name_systematic
;
Poly[[bis[\m~2~-1,3-bis(phenylsulfanyl)propane-\k^2^S:S']silver(I)]
hexafluoridoantimonate diethyl ether hemisolvate]
;
_space_group_IT_number 14
_symmetry_cell_setting monoclinic
_symmetry_space_group_name_Hall '-P 2ybc'
_symmetry_space_group_name_H-M 'P 1 21/c 1'
_atom_sites_solution_hydrogens geom
_atom_sites_solution_primary direct
_atom_sites_solution_secondary difmap
_audit_creation_method SHELXL-97
_cell_angle_alpha 90.00
_cell_angle_beta 97.7910(10)
_cell_angle_gamma 90.00
_cell_formula_units_Z 4
_cell_length_a 13.5794(2)
_cell_length_b 13.0497(2)
_cell_length_c 20.5848(3)
_cell_measurement_reflns_used 7995
_cell_measurement_temperature 220(2)
_cell_measurement_theta_max 72.79
_cell_measurement_theta_min 3.29
_cell_volume 3614.10(9)
_computing_cell_refinement 'SAINT (Bruker, 1999)'
_computing_data_collection 'SMART (Bruker, 1999)'
_computing_data_reduction 'SAINT (Bruker, 1999)'
_computing_molecular_graphics 'SHELXTL (Bruker, 1997)'
_computing_publication_material 'UdMX (local program; Maris, 2004)'
_computing_structure_refinement 'SHELXL97 (Sheldrick, 1997)'
_computing_structure_solution 'SHELXS97 (Sheldrick, 1997)'
_diffrn_ambient_temperature 220(2)
_diffrn_detector_area_resol_mean 5.5
_diffrn_measured_fraction_theta_full 0.984
_diffrn_measured_fraction_theta_max 0.984
_diffrn_measurement_device_type 'Bruker SMART 2K'
_diffrn_measurement_method \w
_diffrn_radiation_monochromator graphite
_diffrn_radiation_source 'X-ray Sealed Tube'
_diffrn_radiation_type CuK\a
_diffrn_radiation_wavelength 1.54178
_diffrn_reflns_av_R_equivalents 0.049
_diffrn_reflns_av_sigmaI/netI 0.0507
_diffrn_reflns_limit_h_max 16
_diffrn_reflns_limit_h_min -16
_diffrn_reflns_limit_k_max 15
_diffrn_reflns_limit_k_min -13
_diffrn_reflns_limit_l_max 25
_diffrn_reflns_limit_l_min -25
_diffrn_reflns_number 43960
_diffrn_reflns_theta_full 72.90
_diffrn_reflns_theta_max 72.90
_diffrn_reflns_theta_min 3.28
_diffrn_standards_decay_% -0.06
_diffrn_standards_number 296
_exptl_absorpt_coefficient_mu 12.870
_exptl_absorpt_correction_T_max 0.239
_exptl_absorpt_correction_T_min 0.162
_exptl_absorpt_correction_type multi-scan
_exptl_absorpt_process_details '(SADABS; Sheldrick, 1996)'
_exptl_crystal_colour Colorless
_exptl_crystal_density_diffrn 1.657
_exptl_crystal_density_method 'not measured'
_exptl_crystal_description block
_exptl_crystal_F_000 1712
_exptl_crystal_size_max 0.27
_exptl_crystal_size_mid 0.14
_exptl_crystal_size_min 0.11
_refine_diff_density_max 1.072
_refine_diff_density_min -0.923
_refine_ls_extinction_method none
_refine_ls_goodness_of_fit_ref 0.950
_refine_ls_hydrogen_treatment constr
_refine_ls_matrix_type full
_refine_ls_number_parameters 375
_refine_ls_number_reflns 7095
_refine_ls_number_restraints 0
_refine_ls_restrained_S_all 0.951
_refine_ls_R_factor_all 0.0575
_refine_ls_R_factor_gt 0.0437
_refine_ls_shift/su_max 0.001
_refine_ls_shift/su_mean 0.000
_refine_ls_structure_factor_coef Fsqd
_refine_ls_weighting_details 'calc w=1/[\s^2^(Fo^2^)+(0.0718P)^2^] where P=(Fo^2^+2Fc^2^)/3'
_refine_ls_weighting_scheme calc
_refine_ls_wR_factor_gt 0.1092
_refine_ls_wR_factor_ref 0.1137
_reflns_number_gt 5413
_reflns_number_total 7095
_reflns_threshold_expression I>2\s(I)
_cod_data_source_file lh2544.cif
_cod_data_source_block I
_cod_depositor_comments
;
The following automatic conversions were performed:
'_symmetry_cell_setting' value 'Monoclinic' changed to 'monoclinic'
according to '/home/saulius/struct/CIF-dictionaries/cif_core.dic'
dictionary named 'cif_core.dic' version 2.4.1 from
2010-06-29.

'_geom_bond_publ_flag' value 'Y' changed to 'y' according to
'/home/saulius/struct/CIF-dictionaries/cif_core.dic' dictionary named
'cif_core.dic' version 2.4.1 from 2010-06-29 (4
times).

'_geom_angle_publ_flag' value 'Y' changed to 'y' according to
'/home/saulius/struct/CIF-dictionaries/cif_core.dic' dictionary named
'cif_core.dic' version 2.4.1 from 2010-06-29 (6 times).

Automatic conversion script
Id: cif_fix_enum 1527 2010-12-29 10:47:43Z saulius 

The following automatic conversions were performed:

'_symmetry_cell_setting' value 'Monoclinic' changed to 'monoclinic'
according to /home/saulius/struct/CIF-dictionaries/cif_core.dic
dictionary named 'cif_core.dic' version 2.4.1 from
2010-06-29.

'_geom_bond_publ_flag' value 'Y' changed to 'y'
according to /home/saulius/struct/CIF-dictionaries/cif_core.dic
dictionary named 'cif_core.dic' version 2.4.1 from 2010-06-29 (4
times).

'_geom_angle_publ_flag' value 'Y' changed to 'y' according
to /home/saulius/struct/CIF-dictionaries/cif_core.dic dictionary
named 'cif_core.dic' version 2.4.1 from 2010-06-29 (6 times).

Automatic conversion script
Id: cif_fix_values 1715 2011-07-08 13:25:40Z adriana 
;
_cod_original_sg_symbol_H-M 'P 21/c'
_cod_database_code 2216628
_cod_database_fobs_code 2216628

loop_
_symmetry_equiv_pos_as_xyz
'x, y, z'
'-x, y+1/2, -z+1/2'
'-x, -y, -z'
'x, -y-1/2, z-1/2'

loop_
_atom_site_type_symbol
_atom_site_label
_atom_site_fract_x
_atom_site_fract_y
_atom_site_fract_z
_atom_site_U_iso_or_equiv
_atom_site_adp_type
_atom_site_calc_flag
_atom_site_refinement_flags
_atom_site_occupancy
_atom_site_disorder_assembly
_atom_site_disorder_group
Ag Ag1 0.25367(2) 0.61376(3) 0.245888(17) 0.02260(10) Uani d . 1 A .
Sb Sb1 0.22596(3) 0.08152(3) 0.166843(17) 0.03613(11) Uani d . 1 . .
S S1 0.21540(8) 0.77327(9) 0.31534(6) 0.0215(2) Uani d . 1 . .
S S2 0.34586(8) 0.48708(9) 0.32496(6) 0.0252(3) Uani d . 1 . .
S S3 0.08207(8) 0.56386(9) 0.18682(6) 0.0227(2) Uani d . 1 . .
S S4 0.35897(8) 0.69189(9) 0.16407(6) 0.0247(3) Uani d D 1 . .
F F1 0.1398(3) 0.1928(3) 0.1844(2) 0.0678(12) Uani d . 1 . .
F F2 0.3345(3) 0.1719(4) 0.1855(2) 0.0820(15) Uani d . 1 . .
F F3 0.3054(3) -0.0257(4) 0.1523(2) 0.0916(17) Uani d . 1 . .
F F4 0.1130(3) -0.0011(3) 0.15182(17) 0.0519(9) Uani d . 1 . .
F F5 0.2087(3) 0.1186(4) 0.07860(18) 0.0787(15) Uani d . 1 . .
F F6 0.2400(3) 0.0490(3) 0.25589(16) 0.0488(9) Uani d . 1 . .
C C11 0.1783(3) 0.7220(4) 0.3894(2) 0.0218(10) Uani d . 1 . .
C C12 0.0832(4) 0.6887(4) 0.3940(2) 0.0291(11) Uani d . 1 . .
H H12 0.0343 0.6927 0.3578 0.035 Uiso calc R 1 . .
C C13 0.0607(4) 0.6496(4) 0.4522(3) 0.0368(13) Uani d . 1 . .
H H13 -0.0039 0.6285 0.4555 0.044 Uiso calc R 1 . .
C C14 0.1326(5) 0.6415(4) 0.5055(3) 0.0444(15) Uani d . 1 . .
H H14 0.1172 0.6140 0.5445 0.053 Uiso calc R 1 . .
C C15 0.2281(5) 0.6742(4) 0.5010(3) 0.0394(14) Uani d . 1 . .
H H15 0.2769 0.6687 0.5372 0.047 Uiso calc R 1 . .
C C16 0.2515(4) 0.7153(4) 0.4431(3) 0.0330(12) Uani d . 1 . .
H H16 0.3157 0.7382 0.4402 0.040 Uiso calc R 1 . .
C C17 0.1015(4) 0.8260(4) 0.2720(2) 0.0251(10) Uani d . 1 . .
H H17A 0.1135 0.8492 0.2290 0.030 Uiso calc R 1 . .
H H17B 0.0513 0.7726 0.2659 0.030 Uiso calc R 1 . .
C C18 0.0624(3) 0.9153(4) 0.3087(2) 0.0231(10) Uani d . 1 . .
H H18A 0.1110 0.9701 0.3135 0.028 Uiso calc R 1 . .
H H18B 0.0518 0.8931 0.3523 0.028 Uiso calc R 1 . .
C C21 0.2527(3) 0.4021(4) 0.3470(2) 0.0244(10) Uani d . 1 . .
C C22 0.2337(4) 0.3056(4) 0.3204(3) 0.0284(11) Uani d . 1 . .
H H22 0.2714 0.2799 0.2896 0.034 Uiso calc R 1 . .
C C23 0.1570(4) 0.2476(4) 0.3405(3) 0.0317(12) Uani d . 1 . .
H H23 0.1438 0.1824 0.3233 0.038 Uiso calc R 1 . .
C C24 0.1006(4) 0.2860(4) 0.3857(3) 0.0339(12) Uani d . 1 . .
H H24 0.0488 0.2472 0.3983 0.041 Uiso calc R 1 . .
C C25 0.1208(4) 0.3818(5) 0.4123(3) 0.0394(14) Uani d . 1 . .
H H25 0.0829 0.4073 0.4431 0.047 Uiso calc R 1 . .
C C26 0.1969(4) 0.4401(4) 0.3935(3) 0.0318(12) Uani d . 1 . .
H H26 0.2108 0.5044 0.4119 0.038 Uiso calc R 1 . .
C C27 0.4222(4) 0.4080(4) 0.2802(3) 0.0278(11) Uani d . 1 . .
H H27A 0.3797 0.3680 0.2480 0.033 Uiso calc R 1 . .
H H27B 0.4632 0.4517 0.2567 0.033 Uiso calc R 1 . .
C C28 0.4891(4) 0.3357(4) 0.3247(2) 0.0270(11) Uani d . 1 . .
H H28A 0.5309 0.3752 0.3575 0.032 Uiso calc R 1 . .
H H28B 0.4485 0.2901 0.3471 0.032 Uiso calc R 1 . .
C C31 0.1094(3) 0.5131(4) 0.1110(2) 0.0211(10) Uani d . 1 . .
C C32 0.1117(4) 0.5836(4) 0.0602(2) 0.0277(11) Uani d . 1 . .
H H32 0.0979 0.6523 0.0668 0.033 Uiso calc R 1 . .
C C33 0.1343(4) 0.5510(4) 0.0005(3) 0.0329(12) Uani d . 1 . .
H H33 0.1368 0.5982 -0.0331 0.040 Uiso calc R 1 . .
C C34 0.1534(4) 0.4484(4) -0.0101(3) 0.0377(14) Uani d . 1 . .
H H34 0.1681 0.4267 -0.0507 0.045 Uiso calc R 1 . .
C C35 0.1503(4) 0.3783(4) 0.0401(3) 0.0373(13) Uani d . 1 . .
H H35 0.1629 0.3094 0.0330 0.045 Uiso calc R 1 . .
C C36 0.1286(4) 0.4100(4) 0.1007(3) 0.0290(11) Uani d . 1 . .
H H36 0.1268 0.3627 0.1344 0.035 Uiso calc R 1 . .
C C37 0.0354(3) 0.4546(4) 0.2285(2) 0.0243(10) Uani d . 1 . .
H H37A 0.0844 0.4001 0.2321 0.029 Uiso calc R 1 . .
H H37B 0.0251 0.4746 0.2724 0.029 Uiso calc R 1 . .
C C41A 0.4293(6) 0.5788(5) 0.1447(4) 0.025(2) Uani d PGD 0.508(4) A 1
C C42A 0.3748(4) 0.4987(6) 0.1131(4) 0.0391(19) Uani d PG 0.508(4) A 1
H H42A 0.3068 0.5057 0.1007 0.047 Uiso calc PR 0.508(4) A 1
C C43A 0.4222(5) 0.4079(5) 0.1002(4) 0.052(3) Uani d PG 0.508(4) A 1
H H43A 0.3857 0.3543 0.0791 0.062 Uiso calc PR 0.508(4) A 1
C C44A 0.5239(5) 0.3973(5) 0.1188(4) 0.044(2) Uani d PG 0.508(4) A 1
H H44A 0.5556 0.3366 0.1102 0.053 Uiso calc PR 0.508(4) A 1
C C45A 0.5784(4) 0.4775(7) 0.1504(4) 0.035(3) Uani d PG 0.508(4) A 1
H H45A 0.6465 0.4704 0.1628 0.042 Uiso calc PR 0.508(4) A 1
C C46A 0.5311(6) 0.5682(6) 0.1633(4) 0.0285(12) Uani d PG 0.508(4) A 1
H H46A 0.5675 0.6218 0.1844 0.034 Uiso calc PR 0.508(4) A 1
C C41B 0.4365(7) 0.6062(6) 0.1305(4) 0.025(2) Uani d PGD 0.492(4) A 2
C C42B 0.3977(5) 0.5663(6) 0.0698(4) 0.0391(19) Uani d PG 0.492(4) A 2
H H42B 0.3347 0.5859 0.0502 0.047 Uiso calc PR 0.492(4) A 2
C C43B 0.4529(6) 0.4970(7) 0.0383(3) 0.052(3) Uani d PG 0.492(4) A 2
H H43B 0.4270 0.4703 -0.0023 0.062 Uiso calc PR 0.492(4) A 2
C C44B 0.5470(5) 0.4676(6) 0.0676(4) 0.044(2) Uani d PG 0.492(4) A 2
H H44B 0.5840 0.4213 0.0465 0.053 Uiso calc PR 0.492(4) A 2
C C45B 0.5858(5) 0.5075(7) 0.1283(4) 0.035(3) Uani d PG 0.492(4) A 2
H H45B 0.6487 0.4879 0.1479 0.042 Uiso calc PR 0.492(4) A 2
C C46B 0.5305(7) 0.5768(7) 0.1598(3) 0.0285(12) Uani d PG 0.492(4) A 2
H H46B 0.5565 0.6036 0.2004 0.034 Uiso calc PR 0.492(4) A 2
C C47 0.4461(3) 0.7731(4) 0.2149(2) 0.0264(11) Uani d . 1 . .
H H47A 0.4094 0.8192 0.2398 0.032 Uiso calc R 1 . .
H H47B 0.4882 0.7307 0.2458 0.032 Uiso calc R 1 . .

loop_
_atom_site_aniso_label
_atom_site_aniso_U_11
_atom_site_aniso_U_22
_atom_site_aniso_U_33
_atom_site_aniso_U_12
_atom_site_aniso_U_13
_atom_site_aniso_U_23
Ag1 0.01757(16) 0.02028(19) 0.0306(2) -0.00137(12) 0.00575(13) -0.00095(13)
Sb1 0.0370(2) 0.0407(2) 0.0296(2) -0.00904(16) 0.00059(15) 0.00587(15)
S1 0.0170(5) 0.0194(6) 0.0280(6) 0.0012(4) 0.0021(4) -0.0011(4)
S2 0.0197(6) 0.0202(6) 0.0369(7) 0.0017(4) 0.0081(5) 0.0011(5)
S3 0.0186(5) 0.0191(6) 0.0307(6) -0.0026(4) 0.0046(5) -0.0005(4)
S4 0.0158(5) 0.0276(7) 0.0305(6) -0.0043(4) 0.0028(5) 0.0039(5)
F1 0.079(3) 0.044(2) 0.072(3) 0.024(2) -0.020(2) -0.0084(19)
F2 0.069(3) 0.106(4) 0.067(3) -0.053(3) -0.006(2) 0.015(3)
F3 0.081(3) 0.109(4) 0.084(3) 0.059(3) 0.005(3) -0.019(3)
F4 0.044(2) 0.057(2) 0.052(2) -0.0191(18) -0.0046(17) 0.0042(17)
F5 0.078(3) 0.118(4) 0.037(2) -0.032(3) -0.003(2) 0.025(2)
F6 0.056(2) 0.050(2) 0.038(2) -0.0002(17) -0.0038(17) 0.0128(15)
C11 0.024(2) 0.018(3) 0.023(2) 0.0038(18) 0.0019(19) -0.0032(18)
C12 0.032(3) 0.026(3) 0.029(3) 0.003(2) 0.006(2) 0.003(2)
C13 0.039(3) 0.038(3) 0.037(3) 0.007(2) 0.017(3) 0.003(2)
C14 0.072(5) 0.032(3) 0.032(3) 0.010(3) 0.016(3) -0.001(2)
C15 0.059(4) 0.032(3) 0.023(3) 0.007(3) -0.009(3) -0.004(2)
C16 0.039(3) 0.024(3) 0.033(3) 0.001(2) -0.006(2) -0.004(2)
C17 0.026(3) 0.024(3) 0.025(3) 0.0081(19) 0.003(2) -0.0015(19)
C18 0.017(2) 0.022(3) 0.029(3) 0.0027(18) 0.0012(19) -0.0025(19)
C21 0.021(2) 0.021(3) 0.031(3) 0.0000(18) 0.004(2) 0.0051(19)
C22 0.023(2) 0.027(3) 0.036(3) 0.003(2) 0.004(2) -0.001(2)
C23 0.029(3) 0.020(3) 0.043(3) -0.004(2) -0.003(2) 0.003(2)
C24 0.031(3) 0.025(3) 0.046(3) -0.008(2) 0.006(2) 0.007(2)
C25 0.042(3) 0.044(4) 0.036(3) -0.005(3) 0.019(3) 0.000(3)
C26 0.039(3) 0.020(3) 0.039(3) -0.001(2) 0.013(2) -0.001(2)
C27 0.025(3) 0.028(3) 0.032(3) 0.002(2) 0.012(2) 0.002(2)
C28 0.021(2) 0.028(3) 0.032(3) 0.0011(19) 0.006(2) 0.000(2)
C31 0.014(2) 0.020(3) 0.028(3) -0.0007(17) 0.0016(18) 0.0035(18)
C32 0.023(2) 0.028(3) 0.031(3) -0.0026(19) -0.001(2) 0.008(2)
C33 0.034(3) 0.035(3) 0.029(3) -0.012(2) 0.000(2) 0.009(2)
C34 0.039(3) 0.042(4) 0.033(3) -0.019(3) 0.009(3) -0.006(2)
C35 0.045(3) 0.025(3) 0.042(3) 0.002(2) 0.009(3) -0.003(2)
C36 0.031(3) 0.020(3) 0.037(3) 0.0004(19) 0.008(2) 0.004(2)
C37 0.022(2) 0.028(3) 0.022(3) -0.0086(19) 0.0019(19) 0.0016(19)
C41A 0.018(3) 0.031(6) 0.027(5) -0.007(3) 0.009(3) 0.000(4)
C42A 0.025(4) 0.043(5) 0.048(5) 0.008(3) -0.003(4) -0.009(3)
C43A 0.041(5) 0.060(7) 0.051(6) 0.010(4) -0.010(4) -0.031(4)
C44A 0.036(5) 0.045(6) 0.053(6) 0.008(4) 0.012(4) -0.012(4)
C45A 0.023(3) 0.050(7) 0.033(6) -0.001(4) 0.008(4) -0.005(5)
C46A 0.022(3) 0.030(3) 0.032(3) -0.001(2) 0.000(2) 0.002(2)
C41B 0.018(3) 0.031(6) 0.027(5) -0.007(3) 0.009(3) 0.000(4)
C42B 0.025(4) 0.043(5) 0.048(5) 0.008(3) -0.003(4) -0.009(3)
C43B 0.041(5) 0.060(7) 0.051(6) 0.010(4) -0.010(4) -0.031(4)
C44B 0.036(5) 0.045(6) 0.053(6) 0.008(4) 0.012(4) -0.012(4)
C45B 0.023(3) 0.050(7) 0.033(6) -0.001(4) 0.008(4) -0.005(5)
C46B 0.022(3) 0.030(3) 0.032(3) -0.001(2) 0.000(2) 0.002(2)
C47 0.019(2) 0.026(3) 0.033(3) -0.0031(19) 0.002(2) -0.004(2)

loop_
_atom_type_symbol
_atom_type_description
_atom_type_scat_dispersion_real
_atom_type_scat_dispersion_imag
_atom_type_scat_source
C C 0.0181 0.0091 'International Tables Vol C Tables 4.2.6.8 and 6.1.1.4'
H H 0.0000 0.0000 'International Tables Vol C Tables 4.2.6.8 and 6.1.1.4'
F F 0.0727 0.0534 'International Tables Vol C Tables 4.2.6.8 and 6.1.1.4'
S S 0.3331 0.5567 'International Tables Vol C Tables 4.2.6.8 and 6.1.1.4'
Ag Ag 0.1306 4.2820 'International Tables Vol C Tables 4.2.6.8 and 6.1.1.4'
Sb Sb -0.0562 5.8946 'International Tables Vol C Tables 4.2.6.8 and 6.1.1.4'

loop_
_geom_angle_atom_site_label_1
_geom_angle_atom_site_label_2
_geom_angle_atom_site_label_3
_geom_angle_site_symmetry_1
_geom_angle_site_symmetry_3
_geom_angle
_geom_angle_publ_flag
S2 Ag1 S3 . . 118.58(4) y
S2 Ag1 S4 . . 114.28(4) y
S3 Ag1 S4 . . 109.98(4) y
S2 Ag1 S1 . . 106.61(4) y
S3 Ag1 S1 . . 103.08(4) y
S4 Ag1 S1 . . 102.26(4) y
F3 SB1 F5 . . 92.2(2) ?
F3 SB1 F6 . . 90.18(19) ?
F5 SB1 F6 . . 177.6(2) ?
F3 SB1 F4 . . 91.2(2) ?
F5 SB1 F4 . . 89.82(17) ?
F6 SB1 F4 . . 90.21(15) ?
F3 SB1 F2 . . 92.9(2) ?
F5 SB1 F2 . . 91.56(18) ?
F6 SB1 F2 . . 88.24(17) ?
F4 SB1 F2 . . 175.6(2) ?
F3 SB1 F1 . . 178.1(2) ?
F5 SB1 F1 . . 89.3(2) ?
F6 SB1 F1 . . 88.32(16) ?
F4 SB1 F1 . . 87.73(18) ?
F2 SB1 F1 . . 88.2(2) ?
C11 S1 C17 . . 103.9(2) ?
C11 S1 AG1 . . 105.44(15) ?
C17 S1 AG1 . . 104.63(16) ?
C21 S2 C27 . . 104.6(2) ?
C21 S2 AG1 . . 105.26(16) ?
C27 S2 AG1 . . 108.28(17) ?
C31 S3 C37 . . 104.4(2) ?
C31 S3 AG1 . . 103.08(15) ?
C37 S3 AG1 . . 109.11(16) ?
C41B S4 C47 . . 102.9(3) ?
C47 S4 C41A . . 106.2(3) ?
C41B S4 AG1 . . 115.2(3) ?
C47 S4 AG1 . . 103.42(16) ?
C41A S4 AG1 . . 100.2(3) ?
C12 C11 C16 . . 120.3(5) ?
C12 C11 S1 . . 123.2(4) ?
C16 C11 S1 . . 116.5(4) ?
C13 C12 C11 . . 119.9(5) ?
C13 C12 H12 . . 120.1 ?
C11 C12 H12 . . 120.1 ?
C14 C13 C12 . . 120.5(6) ?
C14 C13 H13 . . 119.8 ?
C12 C13 H13 . . 119.8 ?
C13 C14 C15 . . 119.8(6) ?
C13 C14 H14 . . 120.1 ?
C15 C14 H14 . . 120.1 ?
C14 C15 C16 . . 120.3(5) ?
C14 C15 H15 . . 119.8 ?
C16 C15 H15 . . 119.8 ?
C15 C16 C11 . . 119.2(5) ?
C15 C16 H16 . . 120.4 ?
C11 C16 H16 . . 120.4 ?
C18 C17 S1 . . 112.2(3) ?
C18 C17 H17A . . 109.2 ?
S1 C17 H17A . . 109.2 ?
C18 C17 H17B . . 109.2 ?
S1 C17 H17B . . 109.2 ?
H17A C17 H17B . . 107.9 ?
C17 C18 C37 . 2 110.2(4) ?
C17 C18 H18A . . 109.6 ?
C37 C18 H18A 2 . 109.6 ?
C17 C18 H18B . . 109.6 ?
C37 C18 H18B 2 . 109.6 ?
H18A C18 H18B . . 108.1 ?
C22 C21 C26 . . 120.5(5) ?
C22 C21 S2 . . 124.4(4) ?
C26 C21 S2 . . 115.1(4) ?
C21 C22 C23 . . 118.9(5) ?
C21 C22 H22 . . 120.6 ?
C23 C22 H22 . . 120.6 ?
C24 C23 C22 . . 120.6(5) ?
C24 C23 H23 . . 119.7 ?
C22 C23 H23 . . 119.7 ?
C25 C24 C23 . . 120.0(5) ?
C25 C24 H24 . . 120 ?
C23 C24 H24 . . 120 ?
C24 C25 C26 . . 120.4(5) n
C24 C25 H25 . . 119.8 ?
C26 C25 H25 . . 119.8 ?
C25 C26 C21 . . 119.7(5) ?
C25 C26 H26 . . 120.2 ?
C21 C26 H26 . . 120.2 ?
C28 C27 S2 . . 112.5(4) ?
C28 C27 H27A . . 109.1 ?
S2 C27 H27A . . 109.1 ?
C28 C27 H27B . . 109.1 ?
S2 C27 H27B . . 109.1 ?
H27A C27 H27B . . 107.8 ?
C47 C28 C27 2_645 . 110.6(4) ?
C47 C28 H28A 2_645 . 109.5 ?
C27 C28 H28A . . 109.5 ?
C47 C28 H28B 2_645 . 109.5 ?
C27 C28 H28B . . 109.5 ?
H28A C28 H28B . . 108.1 ?
C36 C31 C32 . . 120.0(5) ?
C36 C31 S3 . . 123.9(4) ?
C32 C31 S3 . . 116.1(4) ?
C33 C32 C31 . . 119.8(5) ?
C33 C32 H32 . . 120.1 ?
C31 C32 H32 . . 120.1 ?
C32 C33 C34 . . 120.6(5) ?
C32 C33 H33 . . 119.7 ?
C34 C33 H33 . . 119.7 ?
C35 C34 C33 . . 119.7(5) n
C35 C34 H34 . . 120.2 ?
C33 C34 H34 . . 120.2 ?
C34 C35 C36 . . 120.5(5) ?
C34 C35 H35 . . 119.7 ?
C36 C35 H35 . . 119.7 ?
C35 C36 C31 . . 119.5(5) ?
C35 C36 H36 . . 120.3 ?
C31 C36 H36 . . 120.3 ?
C18 C37 S3 2_545 . 111.2(3) ?
C18 C37 H37A 2_545 . 109.4 ?
S3 C37 H37A . . 109.4 ?
C18 C37 H37B 2_545 . 109.4 ?
S3 C37 H37B . . 109.4 ?
H37A C37 H37B . . 108 ?
C42A C41A C46A . . 120 ?
C42A C41A S4 . . 116.6(5) ?
C46A C41A S4 . . 123.3(5) ?
C41A C42A C43A . . 120 ?
C41A C42A H42A . . 120 ?
C43A C42A H42A . . 120 ?
C42A C43A C44A . . 120 ?
C42A C43A H43A . . 120 ?
C44A C43A H43A . . 120 ?
C45A C44A C43A . . 120 ?
C45A C44A H44A . . 120 ?
C43A C44A H44A . . 120 ?
C46A C45A C44A . . 120 ?
C46A C45A H45A . . 120 ?
C44A C45A H45A . . 120 ?
C45A C46A C41A . . 120 ?
C45A C46A H46A . . 120 ?
C41A C46A H46A . . 120 ?
C42B C41B C46B . . 120 ?
C42B C41B S4 . . 114.9(5) ?
C46B C41B S4 . . 125.1(5) ?
C43B C42B C41B . . 120 ?
C43B C42B H42B . . 120 ?
C41B C42B H42B . . 120 ?
C42B C43B C44B . . 120 ?
C42B C43B H43B . . 120 ?
C44B C43B H43B . . 120 ?
C43B C44B C45B . . 120 ?
C43B C44B H44B . . 120 ?
C45B C44B H44B . . 120 ?
C46B C45B C44B . . 120 ?
C46B C45B H45B . . 120 ?
C44B C45B H45B . . 120 ?
C45B C46B C41B . . 120 ?
C45B C46B H46B . . 120 ?
C41B C46B H46B . . 120 ?
C28 C47 S4 2_655 . 112.7(3) ?
C28 C47 H47A 2_655 . 109 ?
S4 C47 H47A . . 109 ?
C28 C47 H47B 2_655 . 109 ?
S4 C47 H47B . . 109 ?
H47A C47 H47B . . 107.8 ?

loop_
_geom_bond_atom_site_label_1
_geom_bond_atom_site_label_2
_geom_bond_site_symmetry_2
_geom_bond_distance
_geom_bond_publ_flag
Ag1 S2 . 2.5293(12) y
Ag1 S3 . 2.5621(12) y
Ag1 S4 . 2.5639(12) y
Ag1 S1 . 2.6170(12) y
Sb1 F3 . 1.816(4) ?
Sb1 F5 . 1.864(4) ?
Sb1 F6 . 1.866(3) ?
Sb1 F4 . 1.866(3) ?
Sb1 F2 . 1.886(4) ?
Sb1 F1 . 1.929(4) ?
S1 C11 . 1.799(5) ?
S1 C17 . 1.814(5) ?
S2 C21 . 1.786(5) ?
S2 C27 . 1.802(5) ?
S3 C31 . 1.781(5) ?
S3 C37 . 1.820(5) ?
S4 C41b . 1.741(6) ?
S4 C47 . 1.811(5) ?
S4 C41a . 1.831(6) ?
C11 C12 . 1.378(7) ?
C11 C16 . 1.385(7) ?
C12 C13 . 1.374(7) ?
C12 H12 . 0.93 ?
C13 C14 . 1.371(8) ?
C13 H13 . 0.93 ?
C14 C15 . 1.379(9) ?
C14 H14 . 0.93 ?
C15 C16 . 1.384(7) ?
C15 H15 . 0.93 ?
C16 H16 . 0.93 ?
C17 C18 . 1.523(6) ?
C17 H17a . 0.97 ?
C17 H17b . 0.97 ?
C18 C37 2 1.530(6) ?
C18 H18a . 0.97 ?
C18 H18b . 0.97 ?
C21 C22 . 1.384(7) ?
C21 C26 . 1.390(7) ?
C22 C23 . 1.396(7) ?
C22 H22 . 0.93 ?
C23 C24 . 1.377(7) ?
C23 H23 . 0.93 ?
C24 C25 . 1.378(8) ?
C24 H24 . 0.93 ?
C25 C26 . 1.380(7) ?
C25 H25 . 0.93 ?
C26 H26 . 0.93 ?
C27 C28 . 1.526(7) ?
C27 H27a . 0.97 ?
C27 H27b . 0.97 ?
C28 C47 2_645 1.517(6) ?
C28 H28a . 0.97 ?
C28 H28b . 0.97 ?
C31 C36 . 1.392(7) ?
C31 C32 . 1.395(6) ?
C32 C33 . 1.374(7) ?
C32 H32 . 0.93 ?
C33 C34 . 1.387(8) ?
C33 H33 . 0.93 ?
C34 C35 . 1.385(8) ?
C34 H34 . 0.93 ?
C35 C36 . 1.384(7) ?
C35 H35 . 0.93 ?
C36 H36 . 0.93 ?
C37 C18 2_545 1.530(6) ?
C37 H37a . 0.97 ?
C37 H37b . 0.97 ?
C41a C42a . 1.39 ?
C41a C46a . 1.39 ?
C42a C43a . 1.39 ?
C42a H42a . 0.93 ?
C43a C44a . 1.39 ?
C43a H43a . 0.93 ?
C44a C45a . 1.39 ?
C44a H44a . 0.93 ?
C45a C46a . 1.39 ?
C45a H45a . 0.93 ?
C46a H46a . 0.93 ?
C41b C42b . 1.39 ?
C41b C46b . 1.39 ?
C42b C43b . 1.39 ?
C42b H42b . 0.93 ?
C43b C44b . 1.39 ?
C43b H43b . 0.93 ?
C44b C45b . 1.39 ?
C44b H44b . 0.93 ?
C45b C46b . 1.39 ?
C45b H45b . 0.93 ?
C46b H46b . 0.93 ?
C47 C28 2_655 1.517(6) ?
C47 H47a . 0.97 ?
C47 H47b . 0.97 ?

loop_
_geom_torsion_atom_site_label_1
_geom_torsion_atom_site_label_2
_geom_torsion_atom_site_label_3
_geom_torsion_atom_site_label_4
_geom_torsion_site_symmetry_4
_geom_torsion
S2 AG1 S1 C11 . -41.29(16)
S3 AG1 S1 C11 . 84.28(16)
S4 AG1 S1 C11 . -161.55(16)
S2 AG1 S1 C17 . -150.52(17)
S3 AG1 S1 C17 . -24.95(18)
S4 AG1 S1 C17 . 89.22(17)
S3 AG1 S2 C21 . -20.62(18)
S4 AG1 S2 C21 . -152.88(17)
S1 AG1 S2 C21 . 94.94(18)
S3 AG1 S2 C27 . 90.76(18)
S4 AG1 S2 C27 . -41.50(19)
S1 AG1 S2 C27 . -153.68(18)
S2 AG1 S3 C31 . -94.61(16)
S4 AG1 S3 C31 . 39.51(16)
S1 AG1 S3 C31 . 147.95(16)
S2 AG1 S3 C37 . 15.91(18)
S4 AG1 S3 C37 . 150.04(18)
S1 AG1 S3 C37 . -101.52(18)
S2 AG1 S4 C41B . 42.0(3)
S3 AG1 S4 C41B . -94.2(3)
S1 AG1 S4 C41B . 156.8(3)
S2 AG1 S4 C47 . -69.39(17)
S3 AG1 S4 C47 . 154.36(17)
S1 AG1 S4 C47 . 45.38(17)
S2 AG1 S4 C41A . 40.1(3)
S3 AG1 S4 C41A . -96.2(3)
S1 AG1 S4 C41A . 154.9(3)
C17 S1 C11 C12 . 27.0(5)
AG1 S1 C11 C12 . -82.7(4)
C17 S1 C11 C16 . -154.1(4)
AG1 S1 C11 C16 . 96.2(4)
C16 C11 C12 C13 . 0.6(8)
S1 C11 C12 C13 . 179.5(4)
C11 C12 C13 C14 . -1.3(8)
C12 C13 C14 C15 . 1.0(9)
C13 C14 C15 C16 . 0.0(9)
C14 C15 C16 C11 . -0.8(8)
C12 C11 C16 C15 . 0.4(7)
S1 C11 C16 C15 . -178.5(4)
C11 S1 C17 C18 . 64.8(4)
AG1 S1 C17 C18 . 175.1(3)
S1 C17 C18 C37 2 -178.1(3)
C27 S2 C21 C22 . -13.7(5)
AG1 S2 C21 C22 . 100.3(4)
C27 S2 C21 C26 . 167.2(4)
AG1 S2 C21 C26 . -78.8(4)
C26 C21 C22 C23 . 0.7(7)
S2 C21 C22 C23 . -178.4(4)
C21 C22 C23 C24 . 0.5(8)
C22 C23 C24 C25 . -1.1(8)
C23 C24 C25 C26 . 0.5(9)
C24 C25 C26 C21 . 0.7(9)
C22 C21 C26 C25 . -1.3(8)
S2 C21 C26 C25 . 177.8(4)
C21 S2 C27 C28 . -73.9(4)
AG1 S2 C27 C28 . 174.3(3)
S2 C27 C28 C47 2_645 -178.4(3)
C37 S3 C31 C36 . -22.9(5)
AG1 S3 C31 C36 . 91.1(4)
C37 S3 C31 C32 . 157.5(4)
AG1 S3 C31 C32 . -88.5(4)
C36 C31 C32 C33 . -1.0(7)
S3 C31 C32 C33 . 178.6(4)
C31 C32 C33 C34 . 1.0(8)
C32 C33 C34 C35 . -0.5(8)
C33 C34 C35 C36 . -0.2(9)
C34 C35 C36 C31 . 0.2(8)
C32 C31 C36 C35 . 0.4(7)
S3 C31 C36 C35 . -179.2(4)
C31 S3 C37 C18 2_545 -64.9(4)
AG1 S3 C37 C18 2_545 -174.5(3)
C41B S4 C41A C42A . -109(2)
C47 S4 C41A C42A . 171.7(4)
AG1 S4 C41A C42A . 64.4(4)
C41B S4 C41A C46A . 75(2)
C47 S4 C41A C46A . -4.4(5)
AG1 S4 C41A C46A . -111.7(4)
C46A C41A C42A C43A . 0
S4 C41A C42A C43A . -176.3(6)
C41A C42A C43A C44A . 0
C42A C43A C44A C45A . 0
C43A C44A C45A C46A . 0
C44A C45A C46A C41A . 0
C42A C41A C46A C45A . 0
S4 C41A C46A C45A . 176.0(6)
C47 S4 C41B C42B . -152.3(4)
C41A S4 C41B C42B . 103(2)
AG1 S4 C41B C42B . 95.9(5)
C47 S4 C41B C46B . 27.7(6)
C41A S4 C41B C46B . -77(2)
AG1 S4 C41B C46B . -84.0(5)
C46B C41B C42B C43B . 0
S4 C41B C42B C43B . -179.9(6)
C41B C42B C43B C44B . 0
C42B C43B C44B C45B . 0
C43B C44B C45B C46B . 0
C44B C45B C46B C41B . 0
C42B C41B C46B C45B . 0
S4 C41B C46B C45B . 179.9(7)
C41B S4 C47 C28 2_655 65.1(5)
C41A S4 C47 C28 2_655 80.4(5)
AG1 S4 C47 C28 2_655 -174.7(3)
